data_2205818
loop_
_publ_author_name
'Lah, Nina'
'Leban, Ivan'

_publ_section_title
;Tetrakis(\m-6-ammoniohexanoato-1\k<i>O</i>:2\k<i>O</i>')bis[chlorocopper(II)]
 dichloride tetrahydrate
;
_journal_issue 5
_journal_name_full 'Acta Crystallographica Section E'
_journal_page_first m835
_journal_page_last m837
_journal_paper_doi 10.1107/S1600536805009992
_journal_volume 61
_journal_year 2005
_chemical_formula_iupac '[Cu2 (C6 H13 N O2)4 Cl2] Cl2, 4H2 O'
_chemical_formula_moiety 'C24 H52 Cl2 Cu2 N4 O8 2+, 2Cl -, 4H2 O'
_chemical_formula_sum 'C24 H60 Cl4 Cu2 N4 O12'
_chemical_formula_weight 865.64
_chemical_name_systematic
;
tetrakis(\m-6-ammoniohexanoato-1kO:2\kO')bis[chlorocopper(II)] dichloride
tetrahydrate
;
_space_group_IT_number 14
_symmetry_cell_setting monoclinic
_symmetry_space_group_name_Hall '-P 2yn'
_symmetry_space_group_name_H-M 'P 1 21/n 1'
_atom_sites_solution_hydrogens geom
_atom_sites_solution_primary direct
_atom_sites_solution_secondary difmap
_audit_creation_method SHELXL-97
_cell_angle_alpha 90
_cell_angle_beta 105.4399(6)
_cell_angle_gamma 90
_cell_formula_units_Z 2
_cell_length_a 9.41220(10)
_cell_length_b 12.1852(2)
_cell_length_c 17.5851(2)
_cell_measurement_reflns_used 4519
_cell_measurement_temperature 293(2)
_cell_measurement_theta_max 27.5
_cell_measurement_theta_min 2.9
_cell_volume 1944.04(4)
_computing_cell_refinement 'DENZO and SCALEPACK (Otwinowski & Minor, 1997)'
_computing_data_collection 'COLLECT (Nonius, 1998)'
_computing_data_reduction 'DENZO AND SCALEPACK'
_computing_molecular_graphics 'ORTEP-3 for Windows (Farrugia, 1997)'
_computing_publication_material 'SHELXL97 and PLATON (Spek, 2003)'
_computing_structure_refinement 'SHELXL97 (Sheldrick, 1997)'
_computing_structure_solution 'SHELXS97 (Sheldrick, 1997)'
_diffrn_ambient_temperature 150(2)
_diffrn_detector_area_resol_mean 0
_diffrn_measured_fraction_theta_full 0.995
_diffrn_measured_fraction_theta_max 0.995
_diffrn_measurement_device_type 'Nonius KappaCCD'
_diffrn_measurement_method '\w scans at \k = 55\%'
_diffrn_radiation_monochromator graphite
_diffrn_radiation_source 'fine-focus sealed tube'
_diffrn_radiation_type MoK\a
_diffrn_radiation_wavelength 0.71073
_diffrn_reflns_av_R_equivalents 0.035
_diffrn_reflns_av_sigmaI/netI 0.048
_diffrn_reflns_limit_h_max 12
_diffrn_reflns_limit_h_min -12
_diffrn_reflns_limit_k_max 15
_diffrn_reflns_limit_k_min -15
_diffrn_reflns_limit_l_max 22
_diffrn_reflns_limit_l_min -22
_diffrn_reflns_number 8512
_diffrn_reflns_theta_full 27.5
_diffrn_reflns_theta_max 27.5
_diffrn_reflns_theta_min 3.3
_diffrn_standards_decay_% 0
_diffrn_standards_number 0
_exptl_absorpt_coefficient_mu 1.425
_exptl_absorpt_correction_type none
_exptl_crystal_colour green
_exptl_crystal_density_diffrn 1.479
_exptl_crystal_density_method 'not measured'
_exptl_crystal_description block
_exptl_crystal_F_000 908
_exptl_crystal_size_max 0.20
_exptl_crystal_size_mid 0.15
_exptl_crystal_size_min 0.15
_refine_diff_density_max 0.39
_refine_diff_density_min -0.39
_refine_ls_extinction_method none
_refine_ls_goodness_of_fit_ref 1.02
_refine_ls_hydrogen_treatment mixed
_refine_ls_matrix_type full
_refine_ls_number_parameters 248
_refine_ls_number_reflns 4436
_refine_ls_number_restraints 0
_refine_ls_restrained_S_all 1.02
_refine_ls_R_factor_all 0.066
_refine_ls_R_factor_gt 0.036
_refine_ls_shift/su_max 0.001
_refine_ls_shift/su_mean 0.000
_refine_ls_structure_factor_coef Fsqd
_refine_ls_weighting_details 'calc w = 1/[\s^2^(Fo^2^)+(0.0375P)^2^+0.5397P] where P = (Fo^2^+2Fc^2^)/3'
_refine_ls_weighting_scheme calc
_refine_ls_wR_factor_gt 0.074
_refine_ls_wR_factor_ref 0.083
_reflns_number_gt 3225
_reflns_number_total 4436
_reflns_threshold_expression I>2\s(I)
_cod_data_source_file tk6218.cif
_cod_data_source_block I
_cod_original_sg_symbol_H-M 'P 21/n'
_cod_database_code 2205818
_cod_database_fobs_code 2205818

loop_
_symmetry_equiv_pos_as_xyz
'x, y, z'
'-x+1/2, y+1/2, -z+1/2'
'-x, -y, -z'
'x-1/2, -y-1/2, z-1/2'

loop_
_atom_site_label
_atom_site_fract_x
_atom_site_fract_y
_atom_site_fract_z
_atom_site_U_iso_or_equiv
_atom_site_adp_type
_atom_site_calc_flag
_atom_site_refinement_flags
_atom_site_occupancy
_atom_site_type_symbol
Cu1 0.36327(3) -0.02012(2) 0.957903(15) 0.02735(10) Uani d . 1 Cu
O11 0.35680(17) 0.14031(13) 0.94941(10) 0.0378(4) Uani d . 1 O
O12 0.58750(19) 0.17651(13) 1.01883(10) 0.0428(4) Uani d . 1 O
C11 0.4603(3) 0.20533(19) 0.97798(14) 0.0338(5) Uani d . 1 C
C12 0.4326(3) 0.3255(2) 0.96105(16) 0.0431(6) Uani d . 1 C
H12A 0.4611 0.3663 1.0101 0.052 Uiso calc R 1 H
H12B 0.3281 0.3373 0.9378 0.052 Uiso calc R 1 H
C13 0.5179(3) 0.3682(2) 0.90555(18) 0.0557(8) Uani d . 1 C
H13A 0.4811 0.4406 0.8877 0.067 Uiso calc R 1 H
H13B 0.6204 0.3761 0.9348 0.067 Uiso calc R 1 H
C14 0.5107(3) 0.2976(3) 0.83412(17) 0.0534(7) Uani d . 1 C
H14A 0.5552 0.2273 0.8524 0.064 Uiso calc R 1 H
H14B 0.5714 0.3318 0.8040 0.064 Uiso calc R 1 H
C15 0.3599(3) 0.2759(2) 0.77833(16) 0.0446(6) Uani d . 1 C
H15A 0.2954 0.2442 0.8072 0.054 Uiso calc R 1 H
H15B 0.3166 0.3443 0.7550 0.054 Uiso calc R 1 H
C16 0.3755(3) 0.1982(2) 0.71455(16) 0.0510(7) Uani d . 1 C
H16A 0.4516 0.2254 0.6916 0.061 Uiso calc R 1 H
H16B 0.4071 0.1272 0.7380 0.061 Uiso calc R 1 H
N1 0.2377(3) 0.1842(3) 0.65137(17) 0.0558(7) Uani d . 1 N
O21 0.45598(18) -0.03233(15) 0.87037(9) 0.0432(4) Uani d . 1 O
O22 0.68680(18) 0.00188(13) 0.94075(9) 0.0367(4) Uani d . 1 O
C21 0.5920(3) -0.02652(19) 0.87833(13) 0.0310(5) Uani d . 1 C
C22 0.6504(3) -0.0567(2) 0.80849(14) 0.0428(6) Uani d . 1 C
H22A 0.6808 0.0099 0.7871 0.051 Uiso calc R 1 H
H22B 0.7372 -0.1023 0.8271 0.051 Uiso calc R 1 H
C23 0.5420(3) -0.1166(2) 0.74314(14) 0.0374(6) Uani d . 1 C
H23A 0.4682 -0.0650 0.7149 0.045 Uiso calc R 1 H
H23B 0.4922 -0.1721 0.7661 0.045 Uiso calc R 1 H
C24 0.6131(3) -0.1713(2) 0.68497(13) 0.0352(5) Uani d . 1 C
H24A 0.6830 -0.2260 0.7123 0.042 Uiso calc R 1 H
H24B 0.6668 -0.1168 0.6635 0.042 Uiso calc R 1 H
C25 0.4991(3) -0.2258(2) 0.61785(14) 0.0348(5) Uani d . 1 C
H25A 0.4399 -0.2753 0.6399 0.042 Uiso calc R 1 H
H25B 0.4341 -0.1698 0.5883 0.042 Uiso calc R 1 H
C26 0.5654(3) -0.2892(2) 0.56213(13) 0.0351(5) Uani d . 1 C
H26A 0.6286 -0.2413 0.5415 0.042 Uiso calc R 1 H
H26B 0.6252 -0.3487 0.5903 0.042 Uiso calc R 1 H
N2 0.4478(3) -0.3343(2) 0.49609(14) 0.0394(5) Uani d . 1 N
Cl1 0.10246(6) -0.04283(5) 0.88041(3) 0.03567(15) Uani d . 1 Cl
Cl2 0.19047(8) 0.37992(7) 1.09967(5) 0.0589(2) Uani d . 1 Cl
O4 0.3512(3) 0.0496(2) 0.55206(17) 0.0668(7) Uani d . 1 O
O3 0.0192(3) 0.1005(2) 0.71545(18) 0.0609(6) Uani d . 1 O
H1A 0.248(4) 0.146(3) 0.617(2) 0.067(12) Uiso d . 1 H
H1B 0.166(4) 0.160(3) 0.671(2) 0.081(12) Uiso d . 1 H
H1C 0.215(4) 0.245(3) 0.627(2) 0.069(11) Uiso d . 1 H
H2A 0.400(3) -0.374(2) 0.5144(15) 0.041(8) Uiso d . 1 H
H2B 0.484(3) -0.372(3) 0.4641(19) 0.069(10) Uiso d . 1 H
H2C 0.390(3) -0.275(3) 0.4654(18) 0.069(10) Uiso d . 1 H
H4A 0.337(4) 0.006(3) 0.517(2) 0.067(12) Uiso d . 1 H
H4B 0.432(5) 0.060(4) 0.563(3) 0.100(17) Uiso d . 1 H
H3A 0.034(5) 0.064(4) 0.749(3) 0.11(2) Uiso d . 1 H
H3B -0.059(4) 0.102(3) 0.691(2) 0.080(15) Uiso d . 1 H

loop_
_atom_site_aniso_label
_atom_site_aniso_U_11
_atom_site_aniso_U_22
_atom_site_aniso_U_33
_atom_site_aniso_U_12
_atom_site_aniso_U_13
_atom_site_aniso_U_23
Cu1 0.02819(15) 0.02825(16) 0.02585(16) -0.00001(12) 0.00759(11) -0.00364(11)
O11 0.0372(9) 0.0281(9) 0.0457(10) -0.0012(8) 0.0067(8) 0.0007(8)
O12 0.0423(10) 0.0266(9) 0.0524(11) 0.0004(8) 0.0004(8) -0.0037(8)
C11 0.0417(14) 0.0302(13) 0.0318(13) 0.0046(11) 0.0140(11) 0.0020(10)
C12 0.0473(15) 0.0273(13) 0.0537(16) 0.0035(11) 0.0120(13) 0.0017(11)
C13 0.0466(16) 0.0438(16) 0.070(2) -0.0109(13) 0.0039(15) 0.0101(15)
C14 0.0422(16) 0.0614(19) 0.0598(19) -0.0038(14) 0.0193(14) 0.0153(15)
C15 0.0395(14) 0.0487(16) 0.0494(16) 0.0064(12) 0.0184(13) 0.0141(13)
C16 0.0454(16) 0.0532(17) 0.0522(17) 0.0111(13) 0.0092(14) 0.0108(14)
N1 0.0588(18) 0.0636(19) 0.0435(16) 0.0106(15) 0.0110(14) 0.0143(15)
O21 0.0313(9) 0.0694(13) 0.0297(9) 0.0021(9) 0.0097(7) -0.0111(8)
O22 0.0377(9) 0.0476(10) 0.0265(9) -0.0078(8) 0.0113(7) -0.0075(7)
C21 0.0367(13) 0.0312(12) 0.0266(12) 0.0013(11) 0.0110(10) -0.0012(10)
C22 0.0353(13) 0.0634(17) 0.0312(13) -0.0064(12) 0.0118(11) -0.0130(12)
C23 0.0354(13) 0.0457(15) 0.0323(13) 0.0002(11) 0.0111(11) -0.0089(11)
C24 0.0336(12) 0.0409(14) 0.0328(13) 0.0023(11) 0.0119(10) -0.0045(11)
C25 0.0326(13) 0.0386(14) 0.0347(13) 0.0011(11) 0.0118(10) -0.0052(11)
C26 0.0351(13) 0.0370(13) 0.0344(13) 0.0012(11) 0.0113(11) -0.0053(11)
N2 0.0463(13) 0.0379(13) 0.0379(13) -0.0089(12) 0.0180(11) -0.0095(11)
Cl1 0.0308(3) 0.0457(4) 0.0292(3) -0.0041(3) 0.0055(2) -0.0003(2)
Cl2 0.0528(4) 0.0616(5) 0.0575(5) -0.0043(4) 0.0060(3) -0.0066(4)
O4 0.0561(16) 0.0749(17) 0.0685(17) 0.0039(13) 0.0151(13) -0.0113(14)
O3 0.0591(16) 0.0642(16) 0.0564(16) -0.0029(12) 0.0103(13) 0.0050(13)

loop_
_atom_type_symbol
_atom_type_description
_atom_type_scat_dispersion_real
_atom_type_scat_dispersion_imag
_atom_type_scat_source
C C 0.0033 0.0016 'International Tables Vol C Tables 4.2.6.8 and 6.1.1.4'
H H 0.0000 0.0000 'International Tables Vol C Tables 4.2.6.8 and 6.1.1.4'
N N 0.0061 0.0033 'International Tables Vol C Tables 4.2.6.8 and 6.1.1.4'
O O 0.0106 0.0060 'International Tables Vol C Tables 4.2.6.8 and 6.1.1.4'
Cu Cu 0.3201 1.2651 'International Tables Vol C Tables 4.2.6.8 and 6.1.1.4'
Cl Cl 0.1484 0.1585 'International Tables Vol C Tables 4.2.6.8 and 6.1.1.4'

loop_
_geom_angle_atom_site_label_1
_geom_angle_atom_site_label_2
_geom_angle_atom_site_label_3
_geom_angle_site_symmetry_1
_geom_angle_site_symmetry_3
_geom_angle
_geom_angle_publ_flag
O11 Cu1 O21 . . 91.55(7) yes
O11 Cu1 O22 . 3_657 86.93(7) yes
O11 Cu1 O12 . 3_657 167.77(7) yes
O11 Cu1 Cl1 . . 93.62(5) yes
O12 Cu1 Cl1 3_657 . 98.56(5) yes
O21 Cu1 O12 . 3_657 87.75(8) yes
O21 Cu1 O22 . 3_657 167.86(7) yes
O21 Cu1 Cl1 . . 98.15(5) yes
O22 Cu1 O12 3_657 3_657 91.19(7) yes
O22 Cu1 Cl1 3_657 . 93.97(5) yes
O11 Cu1 Cu1 . 3_657 82.18(5) no
O21 Cu1 Cu1 . 3_657 83.34(5) no
O22 Cu1 Cu1 3_657 3_657 84.53(5) no
O12 Cu1 Cu1 3_657 3_657 85.62(5) no
Cl1 Cu1 Cu1 . 3_657 175.60(2) yes
C11 O11 Cu1 . . 126.54(15) no
C11 O12 Cu1 . 3_657 121.11(15) no
O11 C11 O12 . . 124.5(2) no
O11 C11 C12 . . 117.5(2) no
O12 C11 C12 . . 117.9(2) no
C11 C12 C13 . . 111.7(2) no
C11 C12 H12A . . 109.3 no
C13 C12 H12A . . 109.3 no
C11 C12 H12B . . 109.3 no
C13 C12 H12B . . 109.3 no
H12A C12 H12B . . 108.0 no
C14 C13 C12 . . 115.3(2) no
C14 C13 H13A . . 108.4 no
C12 C13 H13A . . 108.4 no
C14 C13 H13B . . 108.4 no
C12 C13 H13B . . 108.4 no
H13A C13 H13B . . 107.5 no
C13 C14 C15 . . 117.6(2) no
C13 C14 H14A . . 107.9 no
C15 C14 H14A . . 107.9 no
C13 C14 H14B . . 107.9 no
C15 C14 H14B . . 107.9 no
H14A C14 H14B . . 107.2 no
C16 C15 C14 . . 109.3(2) no
C16 C15 H15A . . 109.8 no
C14 C15 H15A . . 109.8 no
C16 C15 H15B . . 109.8 no
C14 C15 H15B . . 109.8 no
H15A C15 H15B . . 108.3 no
N1 C16 C15 . . 113.2(2) no
N1 C16 H16A . . 108.9 no
C15 C16 H16A . . 108.9 no
N1 C16 H16B . . 108.9 no
C15 C16 H16B . . 108.9 no
H16A C16 H16B . . 107.8 no
C16 N1 H1A . . 112(3) no
C16 N1 H1B . . 110(2) no
H1A N1 H1B . . 112(4) no
C16 N1 H1C . . 109(2) no
H1A N1 H1C . . 100(3) no
H1B N1 H1C . . 112(3) no
C21 O21 Cu1 . . 124.17(15) no
C21 O22 Cu1 . 3_657 122.12(14) no
O21 C21 O22 . . 125.2(2) no
O21 C21 C22 . . 118.4(2) no
O22 C21 C22 . . 116.4(2) no
C23 C22 C21 . . 114.6(2) no
C23 C22 H22A . . 108.6 no
C21 C22 H22A . . 108.6 no
C23 C22 H22B . . 108.6 no
C21 C22 H22B . . 108.6 no
H22A C22 H22B . . 107.6 no
C22 C23 C24 . . 113.36(19) no
C22 C23 H23A . . 108.9 no
C24 C23 H23A . . 108.9 no
C22 C23 H23B . . 108.9 no
C24 C23 H23B . . 108.9 no
H23A C23 H23B . . 107.7 no
C23 C24 C25 . . 111.65(19) no
C23 C24 H24A . . 109.3 no
C25 C24 H24A . . 109.3 no
C23 C24 H24B . . 109.3 no
C25 C24 H24B . . 109.3 no
H24A C24 H24B . . 108.0 no
C26 C25 C24 . . 113.59(19) no
C26 C25 H25A . . 108.8 no
C24 C25 H25A . . 108.8 no
C26 C25 H25B . . 108.8 no
C24 C25 H25B . . 108.8 no
H25A C25 H25B . . 107.7 no
N2 C26 C25 . . 110.4(2) no
N2 C26 H26A . . 109.6 no
C25 C26 H26A . . 109.6 no
N2 C26 H26B . . 109.6 no
C25 C26 H26B . . 109.6 no
H26A C26 H26B . . 108.1 no
C26 N2 H2A . . 107.4(19) no
C26 N2 H2B . . 111(2) no
H2A N2 H2B . . 108(3) no
C26 N2 H2C . . 110.7(18) no
H2A N2 H2C . . 113(3) no
H2B N2 H2C . . 107(3) no
H4A O4 H4B . . 105(4) no
H3A O3 H3B . . 116(5) no

loop_
_geom_bond_atom_site_label_1
_geom_bond_atom_site_label_2
_geom_bond_site_symmetry_2
_geom_bond_distance
_geom_bond_publ_flag
Cu1 O11 . 1.9602(16) yes
Cu1 O12 3_657 1.9780(16) yes
Cu1 O21 . 1.9667(16) yes
Cu1 O22 3_657 1.9736(15) yes
Cu1 Cl1 . 2.4857(6) yes
Cu1 Cu1 3_657 2.6510(5) yes
O11 C11 . 1.252(3) yes
O12 C11 . 1.271(3) yes
C11 C12 . 1.503(3) yes
C12 C13 . 1.512(4) yes
C12 H12A . 0.9700 no
C12 H12B . 0.9700 no
C13 C14 . 1.509(4) yes
C13 H13A . 0.9700 no
C13 H13B . 0.9700 no
C14 C15 . 1.519(4) yes
C14 H14A . 0.9700 no
C14 H14B . 0.9700 no
C15 C16 . 1.505(4) yes
C15 H15A . 0.9700 no
C15 H15B . 0.9700 no
C16 N1 . 1.476(4) yes
C16 H16A . 0.9700 no
C16 H16B . 0.9700 no
N1 H1A . 0.79(3) no
N1 H1B . 0.90(4) no
N1 H1C . 0.85(4) no
O21 C21 . 1.252(3) yes
O22 C21 . 1.265(3) yes
C21 C22 . 1.518(3) yes
C22 C23 . 1.507(3) yes
C22 H22A . 0.9700 no
C22 H22B . 0.9700 no
C23 C24 . 1.517(3) yes
C23 H23A . 0.9700 no
C23 H23B . 0.9700 no
C24 C25 . 1.520(3) yes
C24 H24A . 0.9700 no
C24 H24B . 0.9700 no
C25 C26 . 1.507(3) yes
C25 H25A . 0.9700 no
C25 H25B . 0.9700 no
C26 N2 . 1.480(3) yes
C26 H26A . 0.9700 no
C26 H26B . 0.9700 no
N2 H2A . 0.79(3) no
N2 H2B . 0.87(3) no
N2 H2C . 0.97(4) no
O4 H4A . 0.80(4) no
O4 H4B . 0.74(4) no
O3 H3A . 0.73(5) no
O3 H3B . 0.75(4) no

loop_
_geom_hbond_atom_site_label_D
_geom_hbond_atom_site_label_H
_geom_hbond_atom_site_label_A
_geom_hbond_site_symmetry_A
_geom_hbond_distance_DH
_geom_hbond_distance_HA
_geom_hbond_distance_DA
_geom_hbond_angle_DHA
N1 H1A O4 . 0.79(3) 2.05(4) 2.806(4) 160(3)
N1 H1B O3 . 0.90(4) 1.89(4) 2.787(4) 177(3)
N1 H1C O12 4_565 0.85(4) 2.18(4) 2.926(3) 146(3)
N2 H2A O22 4 0.79(3) 2.59(3) 3.144(3) 128(2)
N2 H2A Cl1 2_546 0.79(3) 2.77(3) 3.456(3) 147(2)
N2 H2B Cl1 4_655 0.87(3) 2.31(4) 3.174(3) 173(3)
N2 H2C Cl2 2_546 0.97(4) 2.24(4) 3.190(3) 166(3)
O4 H4A Cl2 2_546 0.80(4) 2.52(4) 3.315(3) 175(3)
O4 H4B Cl2 4_665 0.74(4) 2.46(4) 3.196(3) 173(5)
O3 H3A Cl1 . 0.73(5) 2.58(5) 3.297(3) 173(5)
O3 H3B Cl2 4_565 0.75(4) 2.48(4) 3.228(3) 174(4)
